data_1007011
loop_
_publ_author_name
'Averbuch-Pouchot, M T'
'Durif, A'
'Guitel, J C'

_publ_section_title
;
Existence d'un nouvel anion condense: Cr~2~ P O~10~ . Structures
cristallines de deux phosphochromates de baryum: Ba H Cr~2~ P O~10~ .
H~2~ O et Ba H Cr~2~ P O~10~ . 3 H~2~ O
;
_journal_coden_ASTM ACBCAR
_journal_name_full 'Acta Crystallographica B (24,1968-38,1982)'
_journal_page_first 1431
_journal_page_last 1435
_journal_paper_doi 10.1107/S0567740877006232
_journal_volume 33
_journal_year 1977
_chemical_formula_structural 'BA H CR2 P O10 (H2 O)'
_chemical_formula_sum 'Ba Cr2 H3 O11 P'
_chemical_name_systematic
;
Barium hydrogen bis(chromato)phosphate hydrate
;
_space_group_IT_number 2
_symmetry_cell_setting triclinic
_symmetry_Int_Tables_number 2
_symmetry_space_group_name_Hall '-P 1'
_symmetry_space_group_name_H-M 'P -1'
_cell_angle_alpha 106.28(3)
_cell_angle_beta 105.37(3)
_cell_angle_gamma 94.14(3)
_cell_formula_units_Z 2
_cell_length_a 9.333(5)
_cell_length_b 7.779(5)
_cell_length_c 7.526(5)
_cell_volume 499.4
_refine_ls_R_factor_all 0.041
_cod_original_formula_sum 'H3 Ba Cr2 O11 P'
_cod_database_code 1007011

loop_
_symmetry_equiv_pos_as_xyz
x,y,z
-x,-y,-z

loop_
_atom_site_label
_atom_site_type_symbol
_atom_site_symmetry_multiplicity
_atom_site_Wyckoff_symbol
_atom_site_fract_x
_atom_site_fract_y
_atom_site_fract_z
_atom_site_occupancy
_atom_site_attached_hydrogens
_atom_site_calc_flag
Ba1 Ba2+ 2 i 0.11799(7) 0.45756(8) 0.26568(9) 1. 0 d
Cr1 Cr6+ 2 i 0.7503(2) 0.7264(2) 0.2443(2) 1. 0 d
Cr2 Cr6+ 2 i 0.2536(2) 0.9304(2) 0.1187(2) 1. 0 d
P1 P5+ 2 i 0.7823(3) 0.1499(3) 0.3165(3) 1. 0 d
O1 O2- 2 i 0.5879(8) 0.7032(10) 0.0974(10) 1. 0 d
O2 O2- 2 i 0.8613(8) 0.6208(9) 0.1316(10) 1. 0 d
O3 O2- 2 i 0.7362(8) 0.6521(10) 0.4181(10) 1. 0 d
O4 O2- 2 i 0.8264(9) 0.9696(9) 0.3456(10) 1. 0 d
O5 O2- 2 i 0.6731(8) 0.217(1) 0.4409(10) 1. 1 d
O6 O2- 2 i 0.9135(7) 0.2970(9) 0.3904(10) 1. 0 d
O7 O2- 2 i 0.6894(8) 0.1135(9) 0.1023(9) 1. 0 d
O8 O2- 2 i 0.1462(8) 0.7499(9) 0.1032(10) 1. 0 d
O9 O2- 2 i 0.1629(9) 0.1009(10) 0.1312(10) 1. 0 d
O10 O2- 2 i 0.4036(9) 0.9781(10) 0.2983(10) 1. 0 d
O11 O2- 2 i 0.4155(8) 0.4657(10) 0.2877(10) 1. 2 d

loop_
_atom_type_symbol
_atom_type_oxidation_number
Ba2+ 2.000
Cr6+ 6.000
P5+ 5.000
O2- -2.000
H1+ 1.000
